data_4311066
loop_
_publ_author_name
'Eric C. Brown'
'Nermeen W. Aboelella'
'Anne M. Reynolds'
'Gabriel Aull\'on'
'Santiago Alvarez'
'William B. Tolman'

_publ_section_title
;
 A New Class of (\m-\h2:\h2-Disulfido)dicopper Complexes: Synthesis,
 Characterization, and Disulfido Exchange
;
_journal_name_full 'Inorganic Chemistry'
_journal_page_first 3335
_journal_page_last 3337
_journal_paper_doi 10.1021/ic049811k
_journal_volume 43
_journal_year 2004
_chemical_compound_source 'Eric C. Brown'
_chemical_formula_moiety 'C2 H3 N, C5 H12, C62 H78 Cu2 N4 S2'
_chemical_formula_sum 'C69 H93 Cu2 N5 S2'
_chemical_formula_weight 1183.68
_chemical_name_common 03199
_chemical_name_systematic
; 
 ? 
;
_space_group_IT_number 14
_symmetry_cell_setting monoclinic
_symmetry_space_group_name_Hall '-P 2ybc'
_symmetry_space_group_name_H-M 'P 1 21/c 1'
_atom_sites_solution_hydrogens geom
_atom_sites_solution_primary direct
_atom_sites_solution_secondary difmap
_audit_creation_method SHELXL-97
_cell_angle_alpha 90.00
_cell_angle_beta 102.000(6)
_cell_angle_gamma 90.00
_cell_formula_units_Z 2
_cell_length_a 14.379(5)
_cell_length_b 24.551(8)
_cell_length_c 9.360(3)
_cell_measurement_reflns_used 788
_cell_measurement_temperature 173(2)
_cell_measurement_theta_max 22.17
_cell_measurement_theta_min 2.20
_cell_volume 3232.1(19)
_computing_cell_refinement 'SAINT, Bruker'
_computing_data_collection 'SMART, Bruker'
_computing_data_reduction 'SAINT, Bruker'
_computing_molecular_graphics 'SHELXTL, Bruker'
_computing_publication_material 'Bruker SHELXTL'
_computing_structure_refinement 'SHELXL-97 (Sheldrick, 1997)'
_computing_structure_solution 'SHELXS-97 (Sheldrick, 1990)'
_diffrn_ambient_temperature 173(2)
_diffrn_measured_fraction_theta_full 0.994
_diffrn_measured_fraction_theta_max 0.994
_diffrn_measurement_device_type 'Bruker SMART Platform CCD'
_diffrn_measurement_method 'area detector, omega scans'
_diffrn_radiation_monochromator graphite
_diffrn_radiation_source 'normal-focus sealed tube'
_diffrn_radiation_type MoK\a
_diffrn_radiation_wavelength 0.71073
_diffrn_reflns_av_R_equivalents 0.1183
_diffrn_reflns_av_sigmaI/netI 0.1419
_diffrn_reflns_limit_h_max 17
_diffrn_reflns_limit_h_min -17
_diffrn_reflns_limit_k_max 29
_diffrn_reflns_limit_k_min -27
_diffrn_reflns_limit_l_max 10
_diffrn_reflns_limit_l_min -11
_diffrn_reflns_number 20133
_diffrn_reflns_theta_full 25.07
_diffrn_reflns_theta_max 25.07
_diffrn_reflns_theta_min 1.45
_exptl_absorpt_coefficient_mu 0.766
_exptl_absorpt_correction_T_max 1.000000
_exptl_absorpt_correction_T_min 0.786469
_exptl_absorpt_correction_type multi-scan
_exptl_absorpt_process_details 'SADABS, R. Blessing, 1995'
_exptl_crystal_colour green
_exptl_crystal_density_diffrn 1.216
_exptl_crystal_density_meas 0
_exptl_crystal_density_method 'not measured'
_exptl_crystal_description block
_exptl_crystal_F_000 1264
_exptl_crystal_size_max 0.3
_exptl_crystal_size_mid 0.15
_exptl_crystal_size_min 0.15
_refine_diff_density_max 1.186
_refine_diff_density_min -0.596
_refine_diff_density_rms 0.095
_refine_ls_extinction_method none
_refine_ls_goodness_of_fit_ref 1.012
_refine_ls_hydrogen_treatment riding
_refine_ls_matrix_type full
_refine_ls_number_parameters 316
_refine_ls_number_reflns 5708
_refine_ls_number_restraints 0
_refine_ls_restrained_S_all 1.012
_refine_ls_R_factor_all 0.1469
_refine_ls_R_factor_gt 0.0785
_refine_ls_shift/su_max 0.000
_refine_ls_shift/su_mean 0.000
_refine_ls_structure_factor_coef Fsqd
_refine_ls_weighting_details 'calc w=1/[\s^2^(Fo^2^)+(0.0800P)^2^+1.0000P] where P=(Fo^2^+2Fc^2^)/3'
_refine_ls_weighting_scheme calc
_refine_ls_wR_factor_gt 0.1764
_refine_ls_wR_factor_ref 0.1961
_reflns_number_gt 2844
_reflns_number_total 5708
_reflns_threshold_expression >2sigma(I)
_cod_data_source_file ic049811ksi20040213_045832_3.cif
_cod_data_source_block 03199
_cod_original_cell_volume 3232.1(17)
_cod_database_code 4311066

loop_
_symmetry_equiv_pos_as_xyz
'x, y, z'
'-x, y+1/2, -z+1/2'
'-x, -y, -z'
'x, -y-1/2, z-1/2'

loop_
_atom_site_label
_atom_site_type_symbol
_atom_site_fract_x
_atom_site_fract_y
_atom_site_fract_z
_atom_site_U_iso_or_equiv
_atom_site_adp_type
_atom_site_occupancy
_atom_site_symmetry_multiplicity
_atom_site_calc_flag
_atom_site_refinement_flags
_atom_site_disorder_assembly
_atom_site_disorder_group
Cu1 Cu 0.39793(5) 0.46422(3) 0.06661(8) 0.0360(3) Uani 1 1 d . . .
S1 S 0.44947(11) 0.52831(6) -0.06199(18) 0.0398(4) Uani 1 1 d . . .
N1 N 0.2665(4) 0.4774(2) 0.0353(6) 0.0426(14) Uani 1 1 d . . .
N2 N 0.4017(4) 0.4013(2) 0.1901(5) 0.0417(14) Uani 1 1 d . . .
C1 C 0.2069(4) 0.4491(3) 0.1086(7) 0.0453(18) Uani 1 1 d . . .
C2 C 0.1089(5) 0.4612(3) 0.0815(8) 0.065(2) Uani 1 1 d . . .
H2A H 0.0829 0.4885 0.0127 0.077 Uiso 1 1 calc R . .
C3 C 0.0509(6) 0.4326(4) 0.1570(9) 0.070(2) Uani 1 1 d . . .
H3A H -0.0150 0.4413 0.1374 0.084 Uiso 1 1 calc R . .
C4 C 0.0826(6) 0.3925(4) 0.2586(9) 0.068(2) Uani 1 1 d . . .
H4A H 0.0397 0.3743 0.3070 0.082 Uiso 1 1 calc R . .
C5 C 0.1732(5) 0.3800(3) 0.2872(8) 0.066(2) Uani 1 1 d . . .
H5A H 0.1962 0.3528 0.3581 0.079 Uiso 1 1 calc R . .
C6 C 0.2398(5) 0.4074(3) 0.2109(8) 0.0495(19) Uani 1 1 d . . .
C7 C 0.3290(5) 0.3860(3) 0.2414(8) 0.0492(18) Uani 1 1 d . . .
H7A H 0.3390 0.3564 0.3081 0.059 Uiso 1 1 calc R . .
C8 C 0.4845(5) 0.3671(3) 0.2299(8) 0.0443(18) Uani 1 1 d . . .
C9 C 0.4901(6) 0.3217(3) 0.1392(9) 0.058(2) Uani 1 1 d . . .
C10 C 0.5684(6) 0.2880(3) 0.1795(11) 0.066(2) Uani 1 1 d . . .
H10A H 0.5734 0.2563 0.1234 0.080 Uiso 1 1 calc R . .
C11 C 0.6402(6) 0.2996(3) 0.3009(11) 0.070(2) Uani 1 1 d . . .
H11A H 0.6934 0.2760 0.3271 0.084 Uiso 1 1 calc R . .
C12 C 0.6331(6) 0.3456(3) 0.3821(8) 0.058(2) Uani 1 1 d . . .
H12A H 0.6833 0.3542 0.4623 0.069 Uiso 1 1 calc R . .
C13 C 0.5552(6) 0.3794(3) 0.3502(8) 0.0499(19) Uani 1 1 d . . .
C14 C 0.5462(5) 0.4280(3) 0.4443(7) 0.0503(19) Uani 1 1 d . . .
H14A H 0.5000 0.4539 0.3853 0.060 Uiso 1 1 calc R . .
C15 C 0.6404(5) 0.4579(3) 0.4955(9) 0.070(2) Uani 1 1 d . . .
H15A H 0.6649 0.4697 0.4104 0.105 Uiso 1 1 calc R . .
H15B H 0.6864 0.4333 0.5554 0.105 Uiso 1 1 calc R . .
H15C H 0.6303 0.4897 0.5535 0.105 Uiso 1 1 calc R . .
C16 C 0.5049(6) 0.4093(3) 0.5775(8) 0.070(2) Uani 1 1 d . . .
H16A H 0.4448 0.3900 0.5428 0.105 Uiso 1 1 calc R . .
H16B H 0.4937 0.4413 0.6344 0.105 Uiso 1 1 calc R . .
H16C H 0.5503 0.3849 0.6392 0.105 Uiso 1 1 calc R . .
C17 C 0.4118(6) 0.3093(3) 0.0108(9) 0.067(2) Uani 1 1 d . . .
H17 H 0.3546 0.3307 0.0219 0.080 Uiso 1 1 calc R . .
C18 C 0.4370(9) 0.3256(5) -0.1337(11) 0.140(5) Uani 1 1 d . . .
H18A H 0.3835 0.3173 -0.2142 0.210 Uiso 1 1 calc R . .
H18B H 0.4933 0.3053 -0.1469 0.210 Uiso 1 1 calc R . .
H18C H 0.4505 0.3648 -0.1328 0.210 Uiso 1 1 calc R . .
C19 C 0.3837(13) 0.2501(5) -0.0044(15) 0.221(9) Uani 1 1 d . . .
H19A H 0.3318 0.2455 -0.0897 0.331 Uiso 1 1 calc R . .
H19B H 0.3626 0.2382 0.0836 0.331 Uiso 1 1 calc R . .
H19C H 0.4385 0.2282 -0.0169 0.331 Uiso 1 1 calc R . .
C20 C 0.2249(5) 0.5127(3) -0.0802(8) 0.0472(18) Uani 1 1 d . . .
C21 C 0.2240(5) 0.5690(3) -0.0584(9) 0.053(2) Uani 1 1 d . . .
C22 C 0.1884(5) 0.6043(3) -0.1774(10) 0.062(2) Uani 1 1 d . . .
H22A H 0.1888 0.6426 -0.1634 0.074 Uiso 1 1 calc R . .
C23 C 0.1524(5) 0.5818(4) -0.3164(10) 0.076(3) Uani 1 1 d . . .
H23A H 0.1302 0.6047 -0.3982 0.091 Uiso 1 1 calc R . .
C24 C 0.1500(5) 0.5249(4) -0.3317(9) 0.066(2) Uani 1 1 d . . .
H24A H 0.1230 0.5096 -0.4242 0.080 Uiso 1 1 calc R . .
C25 C 0.1855(5) 0.4908(3) -0.2172(9) 0.0493(19) Uani 1 1 d . . .
C26 C 0.1828(6) 0.4296(3) -0.2472(9) 0.067(2) Uani 1 1 d . . .
H26A H 0.2002 0.4107 -0.1508 0.081 Uiso 1 1 calc R . .
C27 C 0.0832(6) 0.4108(4) -0.3202(11) 0.102(3) Uani 1 1 d . . .
H27A H 0.0383 0.4210 -0.2592 0.153 Uiso 1 1 calc R . .
H27B H 0.0830 0.3711 -0.3322 0.153 Uiso 1 1 calc R . .
H27C H 0.0644 0.4281 -0.4162 0.153 Uiso 1 1 calc R . .
C28 C 0.2579(7) 0.4144(4) -0.3354(11) 0.099(3) Uani 1 1 d . . .
H28A H 0.3207 0.4263 -0.2826 0.149 Uiso 1 1 calc R . .
H28B H 0.2427 0.4323 -0.4310 0.149 Uiso 1 1 calc R . .
H28C H 0.2583 0.3748 -0.3489 0.149 Uiso 1 1 calc R . .
C29 C 0.2552(5) 0.5944(3) 0.0905(8) 0.057(2) Uani 1 1 d . . .
H29A H 0.3024 0.5688 0.1486 0.068 Uiso 1 1 calc R . .
C30 C 0.3059(7) 0.6490(3) 0.0912(10) 0.090(3) Uani 1 1 d . . .
H30A H 0.3598 0.6449 0.0430 0.136 Uiso 1 1 calc R . .
H30B H 0.3290 0.6609 0.1922 0.136 Uiso 1 1 calc R . .
H30C H 0.2615 0.6761 0.0388 0.136 Uiso 1 1 calc R . .
C31 C 0.1715(5) 0.5972(3) 0.1686(10) 0.077(3) Uani 1 1 d . . .
H31A H 0.1421 0.5611 0.1671 0.116 Uiso 1 1 calc R . .
H31B H 0.1244 0.6234 0.1185 0.116 Uiso 1 1 calc R . .
H31C H 0.1946 0.6088 0.2700 0.116 Uiso 1 1 calc R . .

loop_
_atom_site_aniso_label
_atom_site_aniso_U_11
_atom_site_aniso_U_22
_atom_site_aniso_U_33
_atom_site_aniso_U_23
_atom_site_aniso_U_13
_atom_site_aniso_U_12
Cu1 0.0398(5) 0.0382(4) 0.0349(5) 0.0012(4) 0.0187(3) -0.0046(4)
S1 0.0403(9) 0.0378(10) 0.0452(11) 0.0092(8) 0.0181(8) 0.0008(8)
N1 0.045(3) 0.053(4) 0.034(3) -0.002(3) 0.017(3) -0.007(3)
N2 0.061(4) 0.040(3) 0.028(3) 0.001(2) 0.019(3) -0.015(3)
C1 0.030(4) 0.062(5) 0.049(4) -0.022(4) 0.019(3) -0.012(3)
C2 0.064(5) 0.083(6) 0.051(5) 0.022(4) 0.022(4) 0.002(5)
C3 0.044(5) 0.114(7) 0.053(6) 0.011(5) 0.016(4) -0.017(5)
C4 0.047(5) 0.101(7) 0.060(6) 0.019(5) 0.022(4) -0.006(5)
C5 0.052(5) 0.099(6) 0.050(5) -0.013(4) 0.020(4) -0.023(5)
C6 0.065(5) 0.042(4) 0.048(5) 0.003(4) 0.028(4) -0.021(4)
C7 0.057(5) 0.053(4) 0.043(5) -0.002(3) 0.023(4) -0.003(4)
C8 0.053(5) 0.033(4) 0.054(5) 0.010(3) 0.026(4) 0.000(3)
C9 0.079(6) 0.051(5) 0.050(5) -0.009(4) 0.025(4) -0.024(4)
C10 0.078(6) 0.036(4) 0.099(8) 0.009(4) 0.048(6) 0.011(4)
C11 0.060(6) 0.058(5) 0.100(8) 0.020(5) 0.033(5) 0.009(4)
C12 0.081(6) 0.045(5) 0.054(5) 0.016(4) 0.030(4) 0.009(4)
C13 0.068(5) 0.038(4) 0.049(5) 0.005(4) 0.024(4) -0.002(4)
C14 0.053(5) 0.062(5) 0.041(5) 0.011(4) 0.022(4) 0.006(4)
C15 0.070(5) 0.072(5) 0.074(6) -0.017(5) 0.029(4) -0.003(5)
C16 0.083(6) 0.078(6) 0.057(6) 0.009(4) 0.036(5) -0.003(5)
C17 0.092(7) 0.056(5) 0.059(6) -0.008(4) 0.029(5) -0.003(5)
C18 0.173(12) 0.183(12) 0.070(8) 0.010(8) 0.039(8) -0.044(10)
C19 0.36(2) 0.122(11) 0.144(13) 0.021(10) -0.026(14) -0.146(13)
C20 0.039(4) 0.054(5) 0.053(5) -0.006(4) 0.019(4) -0.002(3)
C21 0.039(4) 0.065(5) 0.057(5) 0.014(4) 0.017(4) 0.001(4)
C22 0.051(5) 0.062(5) 0.074(6) 0.005(5) 0.015(4) -0.002(4)
C23 0.041(5) 0.130(9) 0.058(6) 0.023(6) 0.015(4) 0.014(5)
C24 0.051(5) 0.096(7) 0.055(6) -0.015(5) 0.016(4) -0.005(5)
C25 0.043(4) 0.066(5) 0.043(5) 0.006(4) 0.019(4) 0.003(4)
C26 0.073(6) 0.089(6) 0.045(5) -0.022(4) 0.022(4) -0.018(5)
C27 0.063(6) 0.133(9) 0.114(9) -0.047(7) 0.028(6) -0.040(6)
C28 0.115(8) 0.085(7) 0.117(9) -0.044(6) 0.069(7) -0.022(6)
C29 0.063(5) 0.057(5) 0.055(5) -0.012(4) 0.021(4) 0.002(4)
C30 0.125(8) 0.065(6) 0.076(7) -0.002(5) 0.007(6) -0.021(6)
C31 0.057(5) 0.095(7) 0.083(7) -0.028(5) 0.026(5) -0.008(5)

loop_
_atom_type_symbol
_atom_type_description
_atom_type_scat_dispersion_real
_atom_type_scat_dispersion_imag
_atom_type_scat_source
C C 0.0033 0.0016 'International Tables Vol C Tables 4.2.6.8 and 6.1.1.4'
H H 0.0000 0.0000 'International Tables Vol C Tables 4.2.6.8 and 6.1.1.4'
N N 0.0061 0.0033 'International Tables Vol C Tables 4.2.6.8 and 6.1.1.4'
S S 0.1246 0.1234 'International Tables Vol C Tables 4.2.6.8 and 6.1.1.4'
Cu Cu 0.3201 1.2651 'International Tables Vol C Tables 4.2.6.8 and 6.1.1.4'

loop_
_geom_angle_atom_site_label_1
_geom_angle_atom_site_label_2
_geom_angle_atom_site_label_3
_geom_angle
_geom_angle_site_symmetry_1
_geom_angle_site_symmetry_3
_geom_angle_publ_flag
N1 Cu1 N2 97.7(2) . . ?
N1 Cu1 S1 103.49(17) . . ?
N2 Cu1 S1 158.80(17) . . ?
N1 Cu1 S1 162.23(17) . 3_665 ?
N2 Cu1 S1 100.06(17) . 3_665 ?
S1 Cu1 S1 58.78(8) . 3_665 ?
S1 S1 Cu1 60.85(7) 3_665 . ?
S1 S1 Cu1 60.38(7) 3_665 3_665 ?
Cu1 S1 Cu1 121.22(7) . 3_665 ?
C1 N1 C20 118.5(6) . . ?
C1 N1 Cu1 122.6(5) . . ?
C20 N1 Cu1 118.4(4) . . ?
C7 N2 C8 115.0(5) . . ?
C7 N2 Cu1 122.2(5) . . ?
C8 N2 Cu1 122.8(4) . . ?
N1 C1 C2 120.0(7) . . ?
N1 C1 C6 122.9(6) . . ?
C2 C1 C6 117.1(6) . . ?
C3 C2 C1 118.9(7) . . ?
C3 C2 H2A 120.5 . . ?
C1 C2 H2A 120.5 . . ?
C4 C3 C2 124.3(8) . . ?
C4 C3 H3A 117.8 . . ?
C2 C3 H3A 117.8 . . ?
C5 C4 C3 118.7(7) . . ?
C5 C4 H4A 120.6 . . ?
C3 C4 H4A 120.6 . . ?
C4 C5 C6 120.8(8) . . ?
C4 C5 H5A 119.6 . . ?
C6 C5 H5A 119.6 . . ?
C7 C6 C1 126.1(6) . . ?
C7 C6 C5 113.6(7) . . ?
C1 C6 C5 120.1(7) . . ?
N2 C7 C6 127.5(7) . . ?
N2 C7 H7A 116.2 . . ?
C6 C7 H7A 116.2 . . ?
C13 C8 C9 122.4(7) . . ?
C13 C8 N2 120.8(6) . . ?
C9 C8 N2 116.8(7) . . ?
C10 C9 C8 116.9(8) . . ?
C10 C9 C17 122.0(7) . . ?
C8 C9 C17 121.0(8) . . ?
C9 C10 C11 121.4(8) . . ?
C9 C10 H10A 119.3 . . ?
C11 C10 H10A 119.3 . . ?
C12 C11 C10 119.4(8) . . ?
C12 C11 H11A 120.3 . . ?
C10 C11 H11A 120.3 . . ?
C13 C12 C11 121.6(8) . . ?
C13 C12 H12A 119.2 . . ?
C11 C12 H12A 119.2 . . ?
C12 C13 C8 118.2(7) . . ?
C12 C13 C14 121.1(7) . . ?
C8 C13 C14 120.7(7) . . ?
C13 C14 C15 112.7(6) . . ?
C13 C14 C16 109.3(6) . . ?
C15 C14 C16 110.6(6) . . ?
C13 C14 H14A 108.1 . . ?
C15 C14 H14A 108.1 . . ?
C16 C14 H14A 108.1 . . ?
C14 C15 H15A 109.5 . . ?
C14 C15 H15B 109.5 . . ?
H15A C15 H15B 109.5 . . ?
C14 C15 H15C 109.5 . . ?
H15A C15 H15C 109.5 . . ?
H15B C15 H15C 109.5 . . ?
C14 C16 H16A 109.5 . . ?
C14 C16 H16B 109.5 . . ?
H16A C16 H16B 109.5 . . ?
C14 C16 H16C 109.5 . . ?
H16A C16 H16C 109.5 . . ?
H16B C16 H16C 109.5 . . ?
C9 C17 C19 114.5(8) . . ?
C9 C17 C18 112.3(8) . . ?
C19 C17 C18 106.2(9) . . ?
C9 C17 H17 107.9 . . ?
C19 C17 H17 107.9 . . ?
C18 C17 H17 107.9 . . ?
C17 C18 H18A 109.5 . . ?
C17 C18 H18B 109.5 . . ?
H18A C18 H18B 109.5 . . ?
C17 C18 H18C 109.5 . . ?
H18A C18 H18C 109.5 . . ?
H18B C18 H18C 109.5 . . ?
C17 C19 H19A 109.5 . . ?
C17 C19 H19B 109.5 . . ?
H19A C19 H19B 109.5 . . ?
C17 C19 H19C 109.5 . . ?
H19A C19 H19C 109.5 . . ?
H19B C19 H19C 109.5 . . ?
C25 C20 C21 120.0(7) . . ?
C25 C20 N1 119.5(7) . . ?
C21 C20 N1 120.5(7) . . ?
C20 C21 C22 120.1(8) . . ?
C20 C21 C29 122.3(7) . . ?
C22 C21 C29 117.5(7) . . ?
C23 C22 C21 119.2(8) . . ?
C23 C22 H22A 120.4 . . ?
C21 C22 H22A 120.4 . . ?
C24 C23 C22 118.8(8) . . ?
C24 C23 H23A 120.6 . . ?
C22 C23 H23A 120.6 . . ?
C25 C24 C23 122.0(8) . . ?
C25 C24 H24A 119.0 . . ?
C23 C24 H24A 119.0 . . ?
C24 C25 C20 119.7(8) . . ?
C24 C25 C26 117.8(8) . . ?
C20 C25 C26 122.5(7) . . ?
C27 C26 C25 111.5(7) . . ?
C27 C26 C28 112.7(7) . . ?
C25 C26 C28 110.1(7) . . ?
C27 C26 H26A 107.4 . . ?
C25 C26 H26A 107.4 . . ?
C28 C26 H26A 107.4 . . ?
C26 C27 H27A 109.5 . . ?
C26 C27 H27B 109.5 . . ?
H27A C27 H27B 109.5 . . ?
C26 C27 H27C 109.5 . . ?
H27A C27 H27C 109.5 . . ?
H27B C27 H27C 109.5 . . ?
C26 C28 H28A 109.5 . . ?
C26 C28 H28B 109.5 . . ?
H28A C28 H28B 109.5 . . ?
C26 C28 H28C 109.5 . . ?
H28A C28 H28C 109.5 . . ?
H28B C28 H28C 109.5 . . ?
C21 C29 C30 114.7(7) . . ?
C21 C29 C31 110.3(6) . . ?
C30 C29 C31 112.5(7) . . ?
C21 C29 H29A 106.3 . . ?
C30 C29 H29A 106.3 . . ?
C31 C29 H29A 106.3 . . ?
C29 C30 H30A 109.5 . . ?
C29 C30 H30B 109.5 . . ?
H30A C30 H30B 109.5 . . ?
C29 C30 H30C 109.5 . . ?
H30A C30 H30C 109.5 . . ?
H30B C30 H30C 109.5 . . ?
C29 C31 H31A 109.5 . . ?
C29 C31 H31B 109.5 . . ?
H31A C31 H31B 109.5 . . ?
C29 C31 H31C 109.5 . . ?
H31A C31 H31C 109.5 . . ?
H31B C31 H31C 109.5 . . ?

loop_
_geom_bond_atom_site_label_1
_geom_bond_atom_site_label_2
_geom_bond_distance
_geom_bond_site_symmetry_2
_geom_bond_publ_flag
Cu1 N1 1.880(5) . ?
Cu1 N2 1.922(5) . ?
Cu1 S1 2.2011(17) . ?
Cu1 S1 2.2113(18) 3_665 ?
S1 S1 2.165(3) 3_665 ?
S1 Cu1 2.2113(18) 3_665 ?
N1 C1 1.390(8) . ?
N1 C20 1.417(8) . ?
N2 C7 1.294(7) . ?
N2 C8 1.442(8) . ?
C1 C2 1.412(9) . ?
C1 C6 1.413(9) . ?
C2 C3 1.391(9) . ?
C2 H2A 0.9500 . ?
C3 C4 1.380(10) . ?
C3 H3A 0.9500 . ?
C4 C5 1.311(10) . ?
C4 H4A 0.9500 . ?
C5 C6 1.471(9) . ?
C5 H5A 0.9500 . ?
C6 C7 1.360(9) . ?
C7 H7A 0.9500 . ?
C8 C13 1.384(10) . ?
C8 C9 1.414(9) . ?
C9 C10 1.385(10) . ?
C9 C17 1.498(11) . ?
C10 C11 1.396(11) . ?
C10 H10A 0.9500 . ?
C11 C12 1.376(10) . ?
C11 H11A 0.9500 . ?
C12 C13 1.375(9) . ?
C12 H12A 0.9500 . ?
C13 C14 1.505(9) . ?
C14 C15 1.528(9) . ?
C14 C16 1.556(8) . ?
C14 H14A 1.0000 . ?
C15 H15A 0.9800 . ?
C15 H15B 0.9800 . ?
C15 H15C 0.9800 . ?
C16 H16A 0.9800 . ?
C16 H16B 0.9800 . ?
C16 H16C 0.9800 . ?
C17 C19 1.507(12) . ?
C17 C18 1.525(12) . ?
C17 H17 1.0000 . ?
C18 H18A 0.9800 . ?
C18 H18B 0.9800 . ?
C18 H18C 0.9800 . ?
C19 H19A 0.9800 . ?
C19 H19B 0.9800 . ?
C19 H19C 0.9800 . ?
C20 C25 1.397(9) . ?
C20 C21 1.398(9) . ?
C21 C22 1.420(10) . ?
C21 C29 1.508(10) . ?
C22 C23 1.410(11) . ?
C22 H22A 0.9500 . ?
C23 C24 1.403(11) . ?
C23 H23A 0.9500 . ?
C24 C25 1.372(10) . ?
C24 H24A 0.9500 . ?
C25 C26 1.528(10) . ?
C26 C27 1.524(10) . ?
C26 C28 1.536(10) . ?
C26 H26A 1.0000 . ?
C27 H27A 0.9800 . ?
C27 H27B 0.9800 . ?
C27 H27C 0.9800 . ?
C28 H28A 0.9800 . ?
C28 H28B 0.9800 . ?
C28 H28C 0.9800 . ?
C29 C30 1.524(10) . ?
C29 C31 1.533(9) . ?
C29 H29A 1.0000 . ?
C30 H30A 0.9800 . ?
C30 H30B 0.9800 . ?
C30 H30C 0.9800 . ?
C31 H31A 0.9800 . ?
C31 H31B 0.9800 . ?
C31 H31C 0.9800 . ?

loop_
_geom_torsion_atom_site_label_1
_geom_torsion_atom_site_label_2
_geom_torsion_atom_site_label_3
_geom_torsion_atom_site_label_4
_geom_torsion
_geom_torsion_site_symmetry_1
_geom_torsion_site_symmetry_2
_geom_torsion_site_symmetry_3
_geom_torsion_site_symmetry_4
_geom_torsion_publ_flag
N1 Cu1 S1 S1 178.80(17) . . . 3_665 ?
N2 Cu1 S1 S1 -3.9(5) . . . 3_665 ?
N1 Cu1 S1 Cu1 178.80(17) . . . 3_665 ?
N2 Cu1 S1 Cu1 -3.9(5) . . . 3_665 ?
S1 Cu1 S1 Cu1 0.0 3_665 . . 3_665 ?
N2 Cu1 N1 C1 7.3(5) . . . . ?
S1 Cu1 N1 C1 -173.7(4) . . . . ?
S1 Cu1 N1 C1 -170.3(4) 3_665 . . . ?
N2 Cu1 N1 C20 -164.6(5) . . . . ?
S1 Cu1 N1 C20 14.4(5) . . . . ?
S1 Cu1 N1 C20 17.8(9) 3_665 . . . ?
N1 Cu1 N2 C7 -9.4(5) . . . . ?
S1 Cu1 N2 C7 173.2(4) . . . . ?
S1 Cu1 N2 C7 169.8(5) 3_665 . . . ?
N1 Cu1 N2 C8 169.2(5) . . . . ?
S1 Cu1 N2 C8 -8.1(8) . . . . ?
S1 Cu1 N2 C8 -11.6(5) 3_665 . . . ?
C20 N1 C1 C2 -8.7(9) . . . . ?
Cu1 N1 C1 C2 179.4(5) . . . . ?
C20 N1 C1 C6 170.9(6) . . . . ?
Cu1 N1 C1 C6 -1.0(9) . . . . ?
N1 C1 C2 C3 -179.5(7) . . . . ?
C6 C1 C2 C3 0.9(10) . . . . ?
C1 C2 C3 C4 0.1(13) . . . . ?
C2 C3 C4 C5 0.0(13) . . . . ?
C3 C4 C5 C6 -1.0(12) . . . . ?
N1 C1 C6 C7 -6.6(11) . . . . ?
C2 C1 C6 C7 173.0(7) . . . . ?
N1 C1 C6 C5 178.5(6) . . . . ?
C2 C1 C6 C5 -1.9(10) . . . . ?
C4 C5 C6 C7 -173.5(7) . . . . ?
C4 C5 C6 C1 2.0(11) . . . . ?
C8 N2 C7 C6 -173.5(7) . . . . ?
Cu1 N2 C7 C6 5.2(10) . . . . ?
C1 C6 C7 N2 4.3(12) . . . . ?
C5 C6 C7 N2 179.5(7) . . . . ?
C7 N2 C8 C13 -94.3(7) . . . . ?
Cu1 N2 C8 C13 86.9(7) . . . . ?
C7 N2 C8 C9 86.8(7) . . . . ?
Cu1 N2 C8 C9 -91.9(6) . . . . ?
C13 C8 C9 C10 2.8(10) . . . . ?
N2 C8 C9 C10 -178.3(6) . . . . ?
C13 C8 C9 C17 179.3(6) . . . . ?
N2 C8 C9 C17 -1.8(9) . . . . ?
C8 C9 C10 C11 -2.5(11) . . . . ?
C17 C9 C10 C11 -178.9(7) . . . . ?
C9 C10 C11 C12 -0.1(11) . . . . ?
C10 C11 C12 C13 2.5(11) . . . . ?
C11 C12 C13 C8 -2.2(10) . . . . ?
C11 C12 C13 C14 177.0(6) . . . . ?
C9 C8 C13 C12 -0.5(10) . . . . ?
N2 C8 C13 C12 -179.3(5) . . . . ?
C9 C8 C13 C14 -179.7(6) . . . . ?
N2 C8 C13 C14 1.5(9) . . . . ?
C12 C13 C14 C15 39.9(9) . . . . ?
C8 C13 C14 C15 -141.0(7) . . . . ?
C12 C13 C14 C16 -83.4(8) . . . . ?
C8 C13 C14 C16 95.7(7) . . . . ?
C10 C9 C17 C19 40.9(12) . . . . ?
C8 C9 C17 C19 -135.4(10) . . . . ?
C10 C9 C17 C18 -80.3(10) . . . . ?
C8 C9 C17 C18 103.4(9) . . . . ?
C1 N1 C20 C25 -78.8(8) . . . . ?
Cu1 N1 C20 C25 93.4(6) . . . . ?
C1 N1 C20 C21 101.8(7) . . . . ?
Cu1 N1 C20 C21 -86.0(7) . . . . ?
C25 C20 C21 C22 -4.0(10) . . . . ?
N1 C20 C21 C22 175.4(6) . . . . ?
C25 C20 C21 C29 172.9(6) . . . . ?
N1 C20 C21 C29 -7.7(10) . . . . ?
C20 C21 C22 C23 1.3(10) . . . . ?
C29 C21 C22 C23 -175.7(6) . . . . ?
C21 C22 C23 C24 2.1(10) . . . . ?
C22 C23 C24 C25 -3.0(11) . . . . ?
C23 C24 C25 C20 0.4(11) . . . . ?
C23 C24 C25 C26 -177.7(6) . . . . ?
C21 C20 C25 C24 3.1(10) . . . . ?
N1 C20 C25 C24 -176.3(6) . . . . ?
C21 C20 C25 C26 -178.9(6) . . . . ?
N1 C20 C25 C26 1.7(9) . . . . ?
C24 C25 C26 C27 -52.8(9) . . . . ?
C20 C25 C26 C27 129.2(8) . . . . ?
C24 C25 C26 C28 73.0(10) . . . . ?
C20 C25 C26 C28 -105.0(8) . . . . ?
C20 C21 C29 C30 144.7(7) . . . . ?
C22 C21 C29 C30 -38.4(9) . . . . ?
C20 C21 C29 C31 -87.1(8) . . . . ?
C22 C21 C29 C31 89.8(8) . . . . ?
